data_4515506
loop_
_publ_author_name
'Liang, Qiuming'
'Sheng, Kai'
'Salmon, Andrew'
'Zhou, Vivian Yue'
'Song, Datong'

_publ_section_title
;
 Active Iron(II) Catalysts toward gem-Specific Dimerization of Terminal
 Alkynes
;
_journal_issue 2
_journal_name_full 'ACS Catalysis'
_journal_page_first 810
_journal_paper_doi 10.1021/acscatal.8b03552
_journal_volume 9
_journal_year 2018
_chemical_formula_sum 'C24 H20 Fe2'
_chemical_formula_weight 420.10
_space_group_crystal_system monoclinic
_space_group_IT_number 14
_space_group_name_Hall '-P 2yn'
_space_group_name_H-M_alt 'P 1 21/n 1'
_atom_sites_solution_hydrogens geom
_audit_creation_method SHELXL-2016/6
_cell_angle_alpha 90
_cell_angle_beta 102.775(10)
_cell_angle_gamma 90
_cell_formula_units_Z 4
_cell_length_a 11.736(2)
_cell_length_b 10.478(2)
_cell_length_c 14.979(3)
_cell_measurement_reflns_used 4171
_cell_measurement_temperature 150(2)
_cell_measurement_theta_max 27.545
_cell_measurement_theta_min 2.392
_cell_volume 1796.4(6)
_computing_structure_refinement 'SHELXL-2016/6 (Sheldrick, 2016)'
_diffrn_ambient_temperature 150(2)
_diffrn_measured_fraction_theta_full 0.999
_diffrn_measured_fraction_theta_max 0.997
_diffrn_measurement_device_type 'Bruker Kappa Apex II'
_diffrn_measurement_method 'omega and phi scans'
_diffrn_radiation_type MoK\a
_diffrn_radiation_wavelength 0.71073
_diffrn_reflns_av_unetI/netI 0.1145
_diffrn_reflns_Laue_measured_fraction_full 0.999
_diffrn_reflns_Laue_measured_fraction_max 0.997
_diffrn_reflns_limit_h_max 14
_diffrn_reflns_limit_h_min -15
_diffrn_reflns_limit_k_max 13
_diffrn_reflns_limit_k_min 0
_diffrn_reflns_limit_l_max 19
_diffrn_reflns_limit_l_min 0
_diffrn_reflns_number 4171
_diffrn_reflns_point_group_measured_fraction_full 0.999
_diffrn_reflns_point_group_measured_fraction_max 0.997
_diffrn_reflns_theta_full 25.242
_diffrn_reflns_theta_max 27.545
_diffrn_reflns_theta_min 2.392
_exptl_absorpt_coefficient_mu 1.618
_exptl_absorpt_correction_T_max 0.745552
_exptl_absorpt_correction_T_min 0.643838
_exptl_absorpt_correction_type multi-scan
_exptl_absorpt_process_details TWINABS
_exptl_crystal_colour orange
_exptl_crystal_density_diffrn 1.553
_exptl_crystal_description plate
_exptl_crystal_F_000 864
_exptl_crystal_size_max 0.5
_exptl_crystal_size_mid 0.3
_exptl_crystal_size_min 0.1
_refine_diff_density_max 0.969
_refine_diff_density_min -0.541
_refine_diff_density_rms 0.126
_refine_ls_extinction_method none
_refine_ls_goodness_of_fit_ref 1.001
_refine_ls_hydrogen_treatment constr
_refine_ls_matrix_type full
_refine_ls_number_parameters 236
_refine_ls_number_reflns 4171
_refine_ls_number_restraints 0
_refine_ls_restrained_S_all 1.001
_refine_ls_R_factor_all 0.1311
_refine_ls_R_factor_gt 0.0607
_refine_ls_shift/su_max 0.001
_refine_ls_shift/su_mean 0.000
_refine_ls_structure_factor_coef Fsqd
_refine_ls_weighting_details 'w=1/[\s^2^(Fo^2^)+(0.0441P)^2^+0.2383P] where P=(Fo^2^+2Fc^2^)/3'
_refine_ls_weighting_scheme calc
_refine_ls_wR_factor_gt 0.0951
_refine_ls_wR_factor_ref 0.1148
_reflns_Friedel_coverage 0.000
_reflns_number_gt 2529
_reflns_number_total 4171
_reflns_threshold_expression 'I > 2\s(I)'
_cod_data_source_file cs8b03552_si_011.cif
_cod_data_source_block wl271
_cod_original_cell_volume 1796.4(7)
_cod_original_sg_symbol_H-M 'P 21/n'
_cod_database_code 4515506
_shelx_shelxl_version_number 2016/6
_shelx_space_group_comment
;
The symmetry employed for this shelxl refinement is uniquely defined
by the following loop, which should always be used as a source of
symmetry information in preference to the above space-group names.
They are only intended as comments.
;

loop_
_space_group_symop_operation_xyz
'x, y, z'
'-x+1/2, y+1/2, -z+1/2'
'-x, -y, -z'
'x-1/2, -y-1/2, z-1/2'

loop_
_atom_site_label
_atom_site_type_symbol
_atom_site_fract_x
_atom_site_fract_y
_atom_site_fract_z
_atom_site_U_iso_or_equiv
_atom_site_adp_type
_atom_site_occupancy
_atom_site_site_symmetry_order
_atom_site_calc_flag
_atom_site_refinement_flags_posn
_atom_site_refinement_flags_adp
Fe1 Fe 1.22935(6) -0.00957(7) 0.12640(4) 0.01788(19) Uani 1 1 d . .
C1 C 1.1481(6) 0.1435(5) 0.0558(4) 0.0380(17) Uani 1 1 d . .
H1A H 1.075673 0.185850 0.065921 0.046 Uiso 1 1 calc R U
Fe2 Fe 0.69472(6) -0.00614(7) 0.35372(4) 0.0198(2) Uani 1 1 d . .
C2 C 1.2632(6) 0.1758(5) 0.0990(4) 0.0392(18) Uani 1 1 d . .
H2A H 1.287143 0.245053 0.145251 0.047 Uiso 1 1 calc R U
C3 C 1.3388(5) 0.0926(5) 0.0662(4) 0.0342(15) Uani 1 1 d . .
H3A H 1.426090 0.092795 0.084491 0.041 Uiso 1 1 calc R U
C4 C 1.2698(5) 0.0111(5) 0.0022(3) 0.0304(14) Uani 1 1 d . .
H4A H 1.299405 -0.057742 -0.033035 0.036 Uiso 1 1 calc R U
C5 C 1.1524(5) 0.0432(5) -0.0046(4) 0.0317(15) Uani 1 1 d . .
H5A H 1.083624 0.000860 -0.045110 0.038 Uiso 1 1 calc R U
C6 C 1.1519(5) -0.0504(4) 0.2329(3) 0.0195(12) Uani 1 1 d . .
C7 C 1.2752(5) -0.0393(4) 0.2643(3) 0.0229(13) Uani 1 1 d . .
H7A H 1.316739 0.022973 0.310891 0.027 Uiso 1 1 calc R U
C8 C 1.3289(5) -0.1318(5) 0.2183(3) 0.0244(13) Uani 1 1 d . .
H8A H 1.414931 -0.145760 0.226532 0.029 Uiso 1 1 calc R U
C9 C 1.2397(5) -0.2004(4) 0.1574(3) 0.0256(13) Uani 1 1 d . .
H9A H 1.251985 -0.270880 0.115540 0.031 Uiso 1 1 calc R U
C10 C 1.1304(5) -0.1503(5) 0.1658(3) 0.0231(13) Uani 1 1 d . .
H10A H 1.051936 -0.179589 0.131124 0.028 Uiso 1 1 calc R U
C11 C 1.0661(4) 0.0210(5) 0.2663(3) 0.0243(12) Uani 1 1 d . .
C12 C 0.9988(5) 0.0802(4) 0.2998(3) 0.0208(12) Uani 1 1 d . .
C13 C 0.9151(5) 0.1518(5) 0.3380(3) 0.0201(12) Uani 1 1 d . .
C14 C 0.9528(5) 0.2387(4) 0.4035(4) 0.0290(13) Uani 1 1 d . .
H14A H 1.034172 0.253328 0.424800 0.035 Uiso 1 1 calc R U
H14B H 0.898148 0.285751 0.428628 0.035 Uiso 1 1 calc R U
C15 C 0.7919(4) 0.1233(5) 0.3006(3) 0.0204(12) Uani 1 1 d . .
C16 C 0.7485(5) 0.0256(4) 0.2353(3) 0.0230(12) Uani 1 1 d . .
H16A H 0.797161 -0.033681 0.206911 0.028 Uiso 1 1 calc R U
C17 C 0.6252(4) 0.0268(5) 0.2180(3) 0.0254(13) Uani 1 1 d . .
H17A H 0.571540 -0.031573 0.175480 0.030 Uiso 1 1 calc R U
C18 C 0.5907(5) 0.1242(5) 0.2729(4) 0.0275(13) Uani 1 1 d . .
H18A H 0.508474 0.145751 0.275429 0.033 Uiso 1 1 calc R U
C19 C 0.6921(5) 0.1834(4) 0.3244(3) 0.0226(12) Uani 1 1 d . .
H19A H 0.694307 0.254739 0.369034 0.027 Uiso 1 1 calc R U
C20 C 0.7687(5) -0.1731(5) 0.4068(4) 0.0299(14) Uani 1 1 d . .
H20A H 0.823547 -0.227069 0.380600 0.036 Uiso 1 1 calc R U
C21 C 0.6463(5) -0.1842(5) 0.3875(4) 0.0277(14) Uani 1 1 d . .
H21A H 0.598615 -0.246952 0.344525 0.033 Uiso 1 1 calc R U
C22 C 0.6021(5) -0.0894(5) 0.4383(4) 0.0306(14) Uani 1 1 d . .
H22A H 0.517821 -0.073936 0.437606 0.037 Uiso 1 1 calc R U
C23 C 0.6983(6) -0.0197(5) 0.4900(3) 0.0327(14) Uani 1 1 d . .
H23A H 0.693751 0.053063 0.532312 0.039 Uiso 1 1 calc R U
C24 C 0.8010(5) -0.0711(5) 0.4710(3) 0.0312(14) Uani 1 1 d . .
H24A H 0.882373 -0.041296 0.497439 0.037 Uiso 1 1 calc R U

loop_
_atom_site_aniso_label
_atom_site_aniso_U_11
_atom_site_aniso_U_22
_atom_site_aniso_U_33
_atom_site_aniso_U_23
_atom_site_aniso_U_13
_atom_site_aniso_U_12
Fe1 0.0242(4) 0.0163(4) 0.0151(4) 0.0028(3) 0.0086(3) 0.0037(4)
C1 0.048(5) 0.035(4) 0.035(4) 0.021(3) 0.018(3) 0.018(3)
Fe2 0.0257(4) 0.0190(4) 0.0167(4) 0.0010(4) 0.0089(3) 0.0008(4)
C2 0.084(6) 0.017(3) 0.019(3) 0.005(2) 0.015(3) -0.013(3)
C3 0.029(4) 0.047(4) 0.026(3) 0.024(3) 0.004(3) -0.008(3)
C4 0.055(4) 0.024(3) 0.018(3) 0.009(3) 0.021(3) 0.010(3)
C5 0.027(4) 0.041(4) 0.025(3) 0.016(3) 0.000(3) -0.005(3)
C6 0.026(3) 0.019(3) 0.018(3) 0.006(2) 0.013(2) 0.002(2)
C7 0.026(3) 0.024(3) 0.020(3) 0.003(2) 0.008(2) 0.001(2)
C8 0.024(3) 0.027(3) 0.025(3) 0.012(2) 0.011(3) 0.014(3)
C9 0.043(4) 0.014(3) 0.025(3) 0.005(2) 0.018(3) 0.005(3)
C10 0.031(4) 0.022(3) 0.019(3) 0.004(2) 0.009(2) -0.003(3)
C11 0.028(3) 0.026(3) 0.021(3) 0.006(2) 0.009(2) -0.004(3)
C12 0.022(3) 0.026(3) 0.014(3) 0.003(2) 0.004(2) -0.003(3)
C13 0.024(3) 0.019(3) 0.020(3) 0.005(2) 0.012(2) 0.002(2)
C14 0.023(3) 0.032(3) 0.031(3) -0.005(3) 0.006(3) 0.005(3)
C15 0.015(3) 0.020(3) 0.027(3) 0.005(2) 0.008(2) 0.001(2)
C16 0.035(3) 0.023(3) 0.012(2) 0.001(2) 0.007(2) 0.004(3)
C17 0.021(3) 0.035(4) 0.017(3) 0.001(2) -0.002(2) 0.003(3)
C18 0.023(3) 0.030(3) 0.029(3) 0.004(2) 0.003(3) 0.007(3)
C19 0.032(3) 0.018(3) 0.022(3) 0.005(2) 0.015(3) 0.007(3)
C20 0.044(4) 0.022(3) 0.026(3) 0.009(2) 0.010(3) 0.006(3)
C21 0.041(4) 0.022(3) 0.022(3) -0.003(2) 0.012(3) -0.007(3)
C22 0.034(4) 0.032(3) 0.031(3) 0.005(3) 0.019(3) -0.005(3)
C23 0.059(4) 0.028(3) 0.015(2) -0.002(2) 0.016(3) -0.008(3)
C24 0.035(4) 0.035(3) 0.021(3) 0.018(3) 0.000(3) 0.000(3)

loop_
_atom_type_symbol
_atom_type_description
_atom_type_scat_dispersion_real
_atom_type_scat_dispersion_imag
_atom_type_scat_source
C C 0.0033 0.0016 'International Tables Vol C Tables 4.2.6.8 and 6.1.1.4'
H H 0.0000 0.0000 'International Tables Vol C Tables 4.2.6.8 and 6.1.1.4'
Fe Fe 0.3463 0.8444 'International Tables Vol C Tables 4.2.6.8 and 6.1.1.4'

loop_
_geom_angle_atom_site_label_1
_geom_angle_atom_site_label_2
_geom_angle_atom_site_label_3
_geom_angle
C3 Fe1 C4 40.4(2)
C3 Fe1 C1 67.9(2)
C4 Fe1 C1 67.6(2)
C3 Fe1 C7 118.6(2)
C4 Fe1 C7 151.8(2)
C1 Fe1 C7 129.3(2)
C3 Fe1 C2 40.4(2)
C4 Fe1 C2 67.6(2)
C1 Fe1 C2 40.2(2)
C7 Fe1 C2 109.2(2)
C3 Fe1 C10 164.8(2)
C4 Fe1 C10 127.2(2)
C1 Fe1 C10 119.2(2)
C7 Fe1 C10 68.7(2)
C2 Fe1 C10 153.2(2)
C3 Fe1 C8 107.8(2)
C4 Fe1 C8 117.9(2)
C1 Fe1 C8 166.8(2)
C7 Fe1 C8 40.54(19)
C2 Fe1 C8 128.5(2)
C10 Fe1 C8 68.3(2)
C3 Fe1 C5 67.7(2)
C4 Fe1 C5 40.2(2)
C1 Fe1 C5 39.9(2)
C7 Fe1 C5 166.9(2)
C2 Fe1 C5 67.3(2)
C10 Fe1 C5 108.3(2)
C8 Fe1 C5 151.5(2)
C3 Fe1 C6 152.8(2)
C4 Fe1 C6 165.8(2)
C1 Fe1 C6 109.3(2)
C7 Fe1 C6 40.8(2)
C2 Fe1 C6 119.6(2)
C10 Fe1 C6 41.03(19)
C8 Fe1 C6 68.4(2)
C5 Fe1 C6 128.7(2)
C3 Fe1 C9 127.1(2)
C4 Fe1 C9 107.3(2)
C1 Fe1 C9 152.0(2)
C7 Fe1 C9 68.4(2)
C2 Fe1 C9 165.6(3)
C10 Fe1 C9 40.52(19)
C8 Fe1 C9 40.6(2)
C5 Fe1 C9 118.2(2)
C6 Fe1 C9 68.54(19)
C5 C1 C2 108.1(5)
C5 C1 Fe1 70.4(3)
C2 C1 Fe1 70.0(3)
C19 Fe2 C24 119.4(2)
C19 Fe2 C20 155.4(2)
C24 Fe2 C20 41.2(2)
C19 Fe2 C16 69.21(19)
C24 Fe2 C16 123.9(2)
C20 Fe2 C16 107.0(2)
C19 Fe2 C23 106.3(2)
C24 Fe2 C23 40.4(2)
C20 Fe2 C23 68.7(2)
C16 Fe2 C23 160.4(2)
C19 Fe2 C22 124.6(2)
C24 Fe2 C22 68.2(2)
C20 Fe2 C22 68.3(2)
C16 Fe2 C22 157.1(2)
C23 Fe2 C22 40.8(2)
C19 Fe2 C18 40.5(2)
C24 Fe2 C18 155.3(2)
C20 Fe2 C18 162.6(2)
C16 Fe2 C18 68.6(2)
C23 Fe2 C18 121.2(2)
C22 Fe2 C18 108.9(2)
C19 Fe2 C15 41.44(19)
C24 Fe2 C15 105.7(2)
C20 Fe2 C15 119.7(2)
C16 Fe2 C15 41.01(18)
C23 Fe2 C15 123.1(2)
C22 Fe2 C15 161.1(2)
C18 Fe2 C15 68.7(2)
C19 Fe2 C17 68.7(2)
C24 Fe2 C17 161.6(2)
C20 Fe2 C17 125.1(2)
C16 Fe2 C17 40.50(19)
C23 Fe2 C17 157.4(2)
C22 Fe2 C17 122.6(2)
C18 Fe2 C17 40.78(19)
C15 Fe2 C17 68.6(2)
C19 Fe2 C21 162.3(2)
C24 Fe2 C21 68.4(2)
C20 Fe2 C21 40.3(2)
C16 Fe2 C21 121.4(2)
C23 Fe2 C21 68.6(2)
C22 Fe2 C21 40.61(19)
C18 Fe2 C21 126.4(2)
C15 Fe2 C21 155.6(2)
C17 Fe2 C21 109.1(2)
C1 C2 C3 107.9(5)
C1 C2 Fe1 69.7(3)
C3 C2 Fe1 69.3(3)
C4 C3 C2 107.6(5)
C4 C3 Fe1 69.8(3)
C2 C3 Fe1 70.2(3)
C5 C4 C3 108.3(5)
C5 C4 Fe1 70.5(3)
C3 C4 Fe1 69.8(3)
C1 C5 C4 108.1(5)
C1 C5 Fe1 69.7(3)
C4 C5 Fe1 69.3(3)
C7 C6 C11 125.7(5)
C7 C6 C10 107.4(4)
C11 C6 C10 126.8(5)
C7 C6 Fe1 69.3(3)
C11 C6 Fe1 129.2(4)
C10 C6 Fe1 69.3(3)
C8 C7 C6 108.2(5)
C8 C7 Fe1 70.0(3)
C6 C7 Fe1 69.9(3)
C7 C8 C9 108.3(5)
C7 C8 Fe1 69.5(3)
C9 C8 Fe1 69.8(3)
C10 C9 C8 108.0(5)
C10 C9 Fe1 69.5(3)
C8 C9 Fe1 69.6(3)
C9 C10 C6 108.0(5)
C9 C10 Fe1 70.0(3)
C6 C10 Fe1 69.6(3)
C12 C11 C6 175.8(5)
C11 C12 C13 178.5(6)
C14 C13 C12 119.8(5)
C14 C13 C15 123.9(5)
C12 C13 C15 116.2(4)
C16 C15 C19 107.2(5)
C16 C15 C13 125.5(5)
C19 C15 C13 127.2(5)
C16 C15 Fe2 69.2(3)
C19 C15 Fe2 68.9(3)
C13 C15 Fe2 125.2(3)
C17 C16 C15 108.3(4)
C17 C16 Fe2 70.1(3)
C15 C16 Fe2 69.8(3)
C16 C17 C18 108.1(5)
C16 C17 Fe2 69.4(3)
C18 C17 Fe2 69.5(3)
C19 C18 C17 108.5(5)
C19 C18 Fe2 69.4(3)
C17 C18 Fe2 69.8(3)
C18 C19 C15 107.8(4)
C18 C19 Fe2 70.1(3)
C15 C19 Fe2 69.7(3)
C21 C20 C24 107.8(5)
C21 C20 Fe2 70.3(3)
C24 C20 Fe2 69.4(3)
C20 C21 C22 108.0(5)
C20 C21 Fe2 69.4(3)
C22 C21 Fe2 69.4(3)
C21 C22 C23 108.2(5)
C21 C22 Fe2 70.0(3)
C23 C22 Fe2 69.5(3)
C24 C23 C22 107.8(5)
C24 C23 Fe2 69.7(3)
C22 C23 Fe2 69.6(3)
C23 C24 C20 108.2(5)
C23 C24 Fe2 70.0(3)
C20 C24 Fe2 69.5(3)

loop_
_geom_bond_atom_site_label_1
_geom_bond_atom_site_label_2
_geom_bond_distance
Fe1 C3 2.030(5)
Fe1 C4 2.031(5)
Fe1 C1 2.038(5)
Fe1 C7 2.040(5)
Fe1 C2 2.042(5)
Fe1 C10 2.044(5)
Fe1 C8 2.047(5)
Fe1 C5 2.047(5)
Fe1 C6 2.048(5)
Fe1 C9 2.050(5)
C1 C5 1.395(8)
C1 C2 1.404(8)
Fe2 C19 2.033(5)
Fe2 C24 2.034(5)
Fe2 C20 2.035(5)
Fe2 C16 2.037(5)
Fe2 C23 2.038(5)
Fe2 C22 2.038(5)
Fe2 C18 2.041(5)
Fe2 C15 2.044(5)
Fe2 C17 2.045(5)
Fe2 C21 2.046(5)
C2 C3 1.407(8)
C3 C4 1.401(7)
C4 C5 1.400(7)
C6 C7 1.425(7)
C6 C11 1.430(7)
C6 C10 1.434(7)
C7 C8 1.416(7)
C8 C9 1.422(7)
C9 C10 1.418(7)
C11 C12 1.198(6)
C12 C13 1.451(7)
C13 C14 1.340(6)
C13 C15 1.461(7)
C15 C16 1.430(6)
C15 C19 1.442(7)
C16 C17 1.413(7)
C17 C18 1.424(7)
C18 C19 1.410(7)
C20 C21 1.407(7)
C20 C24 1.431(7)
C21 C22 1.417(7)
C22 C23 1.422(7)
C23 C24 1.405(7)
